data_1512624
loop_
_publ_author_name
'Malinkin, Sergej'
'Penkova, Larysa'
'Moroz, Yurii'
'Maciag, Anna'
'Haukka, Matti'
'Szebesczyk, Agnieszka'
'Kozlowski, Henryk '
'Gumienna-Kontecka, Elzbieta'
'Pavlenko, Vadim'
'Meyer, Franc'
'Nordlander, Ebbe'
'Fritsky, Igor'

_publ_section_title
;
 Novel pyrazolate-based copper(II) [2x2] grid complexes: Synthesis,
 structure and properties
;
_journal_name_full
;
Inorganica Chimica Acta
;
_journal_page_first 322
_journal_page_last 330
_journal_paper_doi 10.1016/j.ica.2012.03.021
_journal_volume 392
_journal_year 2012
_chemical_formula_moiety 'C48 H44 Cu4 N12 O12, 4(H2 O)'
_chemical_formula_sum 'C48 H52 Cu4 N12 O16'
_chemical_formula_weight 1307.22
_chemical_name_systematic
;
 Tetra(3-acetyl-4-methyl-5-carboxylate-pyrazolato)-\m-pyrazolato)-
tetra(pyridine)tetra(copper(II))
;
_space_group_IT_number 13
_symmetry_cell_setting monoclinic
_symmetry_space_group_name_Hall '-P 2yac'
_symmetry_space_group_name_H-M 'P 1 2/n 1'
_atom_sites_solution_hydrogens geom
_atom_sites_solution_primary direct
_atom_sites_solution_secondary difmap
_cell_angle_alpha 90.00
_cell_angle_beta 114.120(5)
_cell_angle_gamma 90.00
_cell_formula_units_Z 4
_cell_length_a 19.3907(9)
_cell_length_b 13.5643(4)
_cell_length_c 21.5049(9)
_cell_measurement_temperature 100(2)
_cell_volume 5162.4(4)
_computing_cell_refinement 'SAINT (Bruker, 2009)'
_computing_data_collection 'APEX2 (Bruker, 2009)'
_computing_data_reduction 'SAINT (Bruker, 2009)'
_computing_molecular_graphics 'Diamond v.3.2c (Brandenburg, 2009)'
_computing_publication_material 'SHELXL-97 (Sheldrick, 2008)'
_computing_structure_refinement 'SHELXL-97 (Sheldrick, 2008)'
_computing_structure_solution 'SIR2004 (Burla et al., 2005)'
_diffrn_ambient_temperature 100(2)
_diffrn_detector_area_resol_mean 16
_diffrn_measured_fraction_theta_full 0.990
_diffrn_measured_fraction_theta_max 0.990
_diffrn_measurement_device '62mm x 62mm CCD camera on three-circle goniostat'
_diffrn_measurement_device_type 'Bruker SMART APEX II CCD'
_diffrn_measurement_method '\f scans and \w scans'
_diffrn_radiation_monochromator 'flat graphite crystal'
_diffrn_radiation_source 'fine-focus sealed tube'
_diffrn_radiation_type MoK\a
_diffrn_radiation_wavelength 0.71073
_diffrn_reflns_av_R_equivalents 0.0478
_diffrn_reflns_av_sigmaI/netI 0.0459
_diffrn_reflns_limit_h_max 21
_diffrn_reflns_limit_h_min -26
_diffrn_reflns_limit_k_max 19
_diffrn_reflns_limit_k_min -19
_diffrn_reflns_limit_l_max 30
_diffrn_reflns_limit_l_min -30
_diffrn_reflns_number 72049
_diffrn_reflns_theta_full 30.00
_diffrn_reflns_theta_max 30.00
_diffrn_reflns_theta_min 2.82
_exptl_absorpt_coefficient_mu 1.709
_exptl_absorpt_correction_T_max 0.8294
_exptl_absorpt_correction_T_min 0.5813
_exptl_absorpt_correction_type multi-scan
_exptl_absorpt_process_details 'SADABS (Sheldrick, 2008)'
_exptl_crystal_colour blue
_exptl_crystal_density_diffrn 1.682
_exptl_crystal_density_method 'not measured'
_exptl_crystal_description block
_exptl_crystal_F_000 2672
_exptl_crystal_size_max 0.33
_exptl_crystal_size_mid 0.27
_exptl_crystal_size_min 0.11
_refine_diff_density_max 0.783
_refine_diff_density_min -0.502
_refine_diff_density_rms 0.093
_refine_ls_extinction_method none
_refine_ls_goodness_of_fit_ref 0.894
_refine_ls_hydrogen_treatment constr
_refine_ls_matrix_type full
_refine_ls_number_parameters 729
_refine_ls_number_reflns 14922
_refine_ls_number_restraints 0
_refine_ls_restrained_S_all 0.894
_refine_ls_R_factor_all 0.0591
_refine_ls_R_factor_gt 0.0350
_refine_ls_shift/su_max 0.002
_refine_ls_shift/su_mean 0.000
_refine_ls_structure_factor_coef Fsqd
_refine_ls_weighting_details 'calc w=1/[\s^2^(Fo^2^)+(0.0486P)^2^+0.0000P] where P=(Fo^2^+2Fc^2^)/3'
_refine_ls_weighting_scheme calc
_refine_ls_wR_factor_gt 0.0784
_refine_ls_wR_factor_ref 0.0827
_reflns_number_gt 10288
_reflns_number_total 14922
_reflns_threshold_expression >2\s(I)
_cod_data_source_file ICA-2012-392-322-330-1.cif
_cod_data_source_block 2
_cod_original_sg_symbol_H-M 'P 2/n '
_cod_database_code 1512624

loop_
_symmetry_equiv_pos_as_xyz
'x, y, z'
'-x+1/2, y, -z+1/2'
'-x, -y, -z'
'x-1/2, -y, z-1/2'

loop_
_atom_site_label
_atom_site_type_symbol
_atom_site_fract_x
_atom_site_fract_y
_atom_site_fract_z
_atom_site_U_iso_or_equiv
_atom_site_adp_type
_atom_site_occupancy
_atom_site_symmetry_multiplicity
_atom_site_calc_flag
_atom_site_refinement_flags
C5 C 0.05265(11) 0.87672(15) 0.17794(10) 0.0190(4) Uani 1 1 d .
C6 C -0.00298(11) 0.94617(16) 0.13160(10) 0.0230(4) Uani 1 1 d .
C3 C 0.05218(11) 0.77435(15) 0.18862(10) 0.0200(4) Uani 1 1 d .
C2 C 0.12405(11) 0.75664(14) 0.23762(10) 0.0196(4) Uani 1 1 d .
C1 C 0.16413(13) 0.66739(15) 0.27464(11) 0.0260(5) Uani 1 1 d .
C4 C -0.00918(12) 0.70003(17) 0.15720(11) 0.0279(5) Uani 1 1 d .
H6A H 0.0109 0.6338 0.1723 0.042 Uiso 1 1 calc R
H6B H -0.0283 0.7040 0.1075 0.042 Uiso 1 1 calc R
H6C H -0.0504 0.7136 0.1712 0.042 Uiso 1 1 calc R
C8 C 0.18113(11) 1.21403(15) 0.14904(11) 0.0225(4) Uani 1 1 d .
C9 C 0.20970(11) 1.12410(14) 0.12809(10) 0.0179(4) Uani 1 1 d .
C10 C 0.24328(10) 1.10428(15) 0.08329(9) 0.0180(4) Uani 1 1 d .
C12 C 0.24482(11) 1.00199(14) 0.41006(9) 0.0176(4) Uani 1 1 d .
C13 C 0.20979(11) 0.93076(15) 0.43996(10) 0.0211(4) Uani 1 1 d .
C11 C 0.26217(12) 1.17699(15) 0.03992(10) 0.0231(4) Uani 1 1 d .
H12A H 0.3158 1.1710 0.0488 0.035 Uiso 1 1 calc R
H12B H 0.2519 1.2440 0.0509 0.035 Uiso 1 1 calc R
H12C H 0.2312 1.1634 -0.0083 0.035 Uiso 1 1 calc R
C14 C 0.18277(15) 0.96376(17) 0.49228(12) 0.0342(5) Uani 1 1 d .
H13A H 0.1657 0.9065 0.5099 0.051 Uiso 1 1 calc R
H13B H 0.1407 1.0101 0.4716 0.051 Uiso 1 1 calc R
H13C H 0.2242 0.9964 0.5297 0.051 Uiso 1 1 calc R
C15 C 0.67174(11) 0.30031(14) 0.12040(10) 0.0202(4) Uani 1 1 d .
C16 C 0.70947(11) 0.39059(14) 0.11103(10) 0.0174(4) Uani 1 1 d .
C17 C 0.74757(10) 0.41522(15) 0.07080(9) 0.0177(4) Uani 1 1 d .
C18 C 0.76294(12) 0.34925(15) 0.02175(10) 0.0226(4) Uani 1 1 d .
H17A H 0.7380 0.2855 0.0190 0.034 Uiso 1 1 calc R
H17B H 0.8175 0.3391 0.0377 0.034 Uiso 1 1 calc R
H17C H 0.7433 0.3801 -0.0234 0.034 Uiso 1 1 calc R
C19 C 0.76727(11) 0.51408(14) 0.08846(9) 0.0171(4) Uani 1 1 d .
C20 C 0.80778(11) 0.58705(15) 0.06541(10) 0.0194(4) Uani 1 1 d .
C21 C 0.83991(13) 0.55792(17) 0.01598(11) 0.0286(5) Uani 1 1 d .
H20A H 0.8621 0.6158 0.0039 0.043 Uiso 1 1 calc R
H20B H 0.7997 0.5310 -0.0252 0.043 Uiso 1 1 calc R
H20C H 0.8791 0.5078 0.0366 0.043 Uiso 1 1 calc R
C22 C 0.86835(11) 0.82457(15) 0.23302(10) 0.0213(4) Uani 1 1 d .
C23 C 0.89809(11) 0.73269(14) 0.27171(10) 0.0190(4) Uani 1 1 d .
C24 C 0.96670(11) 0.70603(16) 0.32315(10) 0.0210(4) Uani 1 1 d .
C25 C 1.03499(12) 0.77016(18) 0.35630(11) 0.0288(5) Uani 1 1 d .
H24A H 1.0231 0.8374 0.3385 0.043 Uiso 1 1 calc R
H24B H 1.0766 0.7442 0.3464 0.043 Uiso 1 1 calc R
H24C H 1.0500 0.7708 0.4057 0.043 Uiso 1 1 calc R
C26 C 0.54448(11) 0.60710(15) 0.16515(10) 0.0201(4) Uani 1 1 d .
C27 C 0.49622(12) 0.53301(17) 0.11718(11) 0.0260(5) Uani 1 1 d .
C28 C 0.41587(12) 0.5572(2) 0.07345(13) 0.0393(6) Uani 1 1 d .
H27A H 0.3896 0.4975 0.0499 0.059 Uiso 1 1 calc R
H27B H 0.4139 0.6071 0.0398 0.059 Uiso 1 1 calc R
H27C H 0.3913 0.5828 0.1019 0.059 Uiso 1 1 calc R
C48 C 0.60978(11) 0.68136(16) 0.05146(10) 0.0233(4) Uani 1 1 d .
H28 H 0.6215 0.6143 0.0476 0.028 Uiso 1 1 calc R
C44 C 0.64245(12) 0.83215(15) 0.10560(10) 0.0228(4) Uani 1 1 d .
H29 H 0.6777 0.8721 0.1404 0.027 Uiso 1 1 calc R
C45 C 0.57530(12) 0.87343(16) 0.06191(11) 0.0257(4) Uani 1 1 d .
H30 H 0.5646 0.9408 0.0664 0.031 Uiso 1 1 calc R
C46 C 0.52347(12) 0.81560(17) 0.01130(11) 0.0287(5) Uani 1 1 d .
H31 H 0.4765 0.8423 -0.0192 0.034 Uiso 1 1 calc R
C40 C 0.52329(14) 0.3823(2) 0.32382(12) 0.0374(6) Uani 1 1 d .
H32 H 0.4877 0.4167 0.3356 0.045 Uiso 1 1 calc R
C29 C 0.10282(12) 1.20207(16) 0.29699(11) 0.0252(4) Uani 1 1 d .
H33 H 0.1373 1.2425 0.2874 0.030 Uiso 1 1 calc R
C30 C 0.06326(13) 1.24347(17) 0.33168(11) 0.0279(5) Uani 1 1 d .
H34 H 0.0715 1.3101 0.3464 0.033 Uiso 1 1 calc R
C33 C 0.04627(12) 1.05133(16) 0.29141(10) 0.0244(4) Uani 1 1 d .
H35 H 0.0407 0.9839 0.2784 0.029 Uiso 1 1 calc R
C32 C 0.00431(12) 1.08732(18) 0.32495(11) 0.0284(5) Uani 1 1 d .
H36 H -0.0292 1.0452 0.3346 0.034 Uiso 1 1 calc R
C43 C 0.62683(13) 0.28801(17) 0.28994(11) 0.0295(5) Uani 1 1 d .
H37 H 0.6630 0.2552 0.2781 0.035 Uiso 1 1 calc R
C34 C 0.40820(12) 0.84398(17) 0.45698(11) 0.0273(5) Uani 1 1 d .
H38 H 0.3956 0.9120 0.4534 0.033 Uiso 1 1 calc R
C47 C 0.54144(13) 0.71802(17) 0.00601(11) 0.0286(5) Uani 1 1 d .
H39 H 0.5071 0.6769 -0.0285 0.034 Uiso 1 1 calc R
C31 C 0.01149(13) 1.18542(18) 0.34436(11) 0.0293(5) Uani 1 1 d .
H40 H -0.0184 1.2124 0.3659 0.035 Uiso 1 1 calc R
C35 C 0.47736(13) 0.81506(19) 0.50563(11) 0.0332(5) Uani 1 1 d .
H41 H 0.5115 0.8627 0.5343 0.040 Uiso 1 1 calc R
C36 C 0.49662(13) 0.7165(2) 0.51241(11) 0.0338(5) Uani 1 1 d .
H42 H 0.5438 0.6951 0.5459 0.041 Uiso 1 1 calc R
C38 C 0.37757(12) 0.68377(17) 0.42138(11) 0.0272(5) Uani 1 1 d .
H43 H 0.3428 0.6375 0.3918 0.033 Uiso 1 1 calc R
C39 C 0.55781(13) 0.42834(18) 0.28673(11) 0.0296(5) Uani 1 1 d .
H45 H 0.5453 0.4950 0.2734 0.036 Uiso 1 1 calc R
C37 C 0.44558(13) 0.64942(18) 0.46932(12) 0.0320(5) Uani 1 1 d .
H47 H 0.4571 0.5810 0.4726 0.038 Uiso 1 1 calc R
C42 C 0.59569(15) 0.23735(18) 0.32769(12) 0.0372(6) Uani 1 1 d .
H48 H 0.6108 0.1717 0.3425 0.045 Uiso 1 1 calc R
C41 C 0.54152(15) 0.2851(2) 0.34350(12) 0.0407(6) Uani 1 1 d .
H49 H 0.5172 0.2514 0.3676 0.049 Uiso 1 1 calc R
C7 C -0.08214(12) 0.91315(19) 0.08966(12) 0.0323(5) Uani 1 1 d .
H50A H -0.1113 0.9682 0.0618 0.048 Uiso 1 1 calc R
H50B H -0.1056 0.8908 0.1198 0.048 Uiso 1 1 calc R
H50C H -0.0814 0.8588 0.0600 0.048 Uiso 1 1 calc R
N1 N 0.12078(9) 0.91580(12) 0.21950(8) 0.0163(3) Uani 1 1 d .
N2 N 0.16389(9) 0.84198(11) 0.25598(8) 0.0170(3) Uani 1 1 d .
N3 N 0.20168(9) 1.03973(11) 0.15862(8) 0.0172(3) Uani 1 1 d .
N4 N 0.27049(9) 0.96489(11) 0.36447(8) 0.0167(3) Uani 1 1 d .
N5 N 0.74176(9) 0.54457(12) 0.13542(8) 0.0164(3) Uani 1 1 d .
N6 N 0.70713(9) 0.46859(11) 0.14978(8) 0.0163(3) Uani 1 1 d .
N7 N 0.85028(9) 0.65472(12) 0.25323(8) 0.0163(3) Uani 1 1 d .
N8 N 0.61489(9) 0.57734(12) 0.20837(8) 0.0171(3) Uani 1 1 d .
N9 N 0.09472(9) 1.10704(12) 0.27624(8) 0.0194(3) Uani 1 1 d .
N10 N 0.66035(9) 0.73637(12) 0.10085(8) 0.0192(3) Uani 1 1 d .
N11 N 0.35815(9) 0.78098(13) 0.41462(8) 0.0201(3) Uani 1 1 d .
N12 N 0.60842(9) 0.38257(13) 0.26875(8) 0.0214(4) Uani 1 1 d .
O1 O 0.22932(8) 0.68519(10) 0.32278(8) 0.0265(3) Uani 1 1 d .
O2 O 0.13533(9) 0.58412(11) 0.25976(9) 0.0369(4) Uani 1 1 d .
O1W O 0.81907(10) 0.06510(13) 0.20869(10) 0.0444(4) Uani 1 1 d .
H1V H 0.8432 0.0089 0.1981 0.067 Uiso 1 1 d R
H1W H 0.7650 0.0532 0.1888 0.067 Uiso 1 1 d R
O3 O 0.01652(8) 1.03141(11) 0.12847(8) 0.0276(3) Uani 1 1 d .
O2W O 0.11301(11) 0.46956(13) 0.13680(9) 0.0434(4) Uani 1 1 d .
H2V H 0.1368 0.5307 0.1584 0.065 Uiso 1 1 d R
H2W H 0.1553 0.4240 0.1515 0.065 Uiso 1 1 d R
O4 O 0.14865(8) 1.19713(10) 0.18952(8) 0.0261(3) Uani 1 1 d .
O3W O 0.18664(10) 0.43011(14) 0.36019(10) 0.0478(5) Uani 1 1 d .
H3V H 0.2281 0.3920 0.3583 0.072 Uiso 1 1 d R
H3W H 0.1708 0.4797 0.3246 0.072 Uiso 1 1 d R
O5 O 0.18859(9) 1.29679(11) 0.12841(8) 0.0300(4) Uani 1 1 d .
O4W O 0.65970(10) 0.05785(12) 0.15360(9) 0.0392(4) Uani 1 1 d .
H4V H 0.6692 0.0717 0.2007 0.059 Uiso 1 1 d R
H4W H 0.6570 0.1218 0.1325 0.059 Uiso 1 1 d R
O6 O 0.20371(8) 0.84474(10) 0.42085(7) 0.0226(3) Uani 1 1 d .
O7 O 0.65004(8) 0.30581(10) 0.16937(7) 0.0234(3) Uani 1 1 d .
O8 O 0.66273(9) 0.22757(11) 0.08338(8) 0.0291(3) Uani 1 1 d .
O9 O 0.81444(8) 0.67148(10) 0.08838(7) 0.0219(3) Uani 1 1 d .
O11 O 0.90740(9) 0.89941(11) 0.24370(8) 0.0294(3) Uani 1 1 d .
O10 O 0.79980(8) 0.81769(10) 0.18818(7) 0.0238(3) Uani 1 1 d .
O12 O 0.52297(8) 0.45157(12) 0.11443(8) 0.0305(4) Uani 1 1 d .
Cu1 Cu 0.139927(13) 1.059088(17) 0.212257(12) 0.01693(6) Uani 1 1 d .
Cu2 Cu 0.256899(13) 0.822928(17) 0.341653(12) 0.01723(6) Uani 1 1 d .
Cu3 Cu 0.644808(13) 0.439238(17) 0.201481(12) 0.01706(6) Uani 1 1 d .
Cu4 Cu 0.760616(13) 0.683401(17) 0.167028(11) 0.01672(6) Uani 1 1 d .

loop_
_atom_site_aniso_label
_atom_site_aniso_U_11
_atom_site_aniso_U_22
_atom_site_aniso_U_33
_atom_site_aniso_U_23
_atom_site_aniso_U_13
_atom_site_aniso_U_12
C5 0.0181(9) 0.0234(10) 0.0167(9) -0.0027(8) 0.0084(8) -0.0027(8)
C6 0.0216(10) 0.0288(11) 0.0186(9) 0.0003(8) 0.0081(8) 0.0017(9)
C3 0.0231(10) 0.0209(10) 0.0183(9) -0.0037(8) 0.0109(8) -0.0049(8)
C2 0.0261(10) 0.0147(9) 0.0213(10) -0.0030(8) 0.0130(8) -0.0037(8)
C1 0.0345(12) 0.0167(10) 0.0265(11) -0.0006(8) 0.0122(9) -0.0011(9)
C4 0.0264(11) 0.0266(12) 0.0308(11) -0.0066(9) 0.0118(9) -0.0103(9)
C8 0.0234(10) 0.0176(10) 0.0292(11) 0.0046(8) 0.0136(9) 0.0028(8)
C9 0.0175(9) 0.0161(9) 0.0190(9) 0.0041(7) 0.0063(8) 0.0010(7)
C10 0.0162(9) 0.0205(10) 0.0159(9) 0.0037(7) 0.0050(8) 0.0000(7)
C12 0.0178(9) 0.0205(10) 0.0136(9) -0.0010(7) 0.0053(7) 0.0016(7)
C13 0.0231(10) 0.0220(10) 0.0188(9) 0.0053(8) 0.0091(8) 0.0028(8)
C11 0.0260(10) 0.0229(11) 0.0223(10) 0.0050(8) 0.0116(8) -0.0007(9)
C14 0.0509(15) 0.0295(12) 0.0368(13) 0.0043(10) 0.0327(12) 0.0008(11)
C15 0.0194(9) 0.0163(10) 0.0246(10) -0.0022(8) 0.0086(8) -0.0009(7)
C16 0.0173(9) 0.0156(9) 0.0185(9) -0.0021(7) 0.0065(8) -0.0013(7)
C17 0.0158(9) 0.0218(10) 0.0139(9) -0.0014(7) 0.0044(7) -0.0001(7)
C18 0.0248(10) 0.0242(11) 0.0219(10) -0.0056(8) 0.0125(8) -0.0014(8)
C19 0.0172(9) 0.0198(10) 0.0125(8) 0.0013(7) 0.0043(7) 0.0000(7)
C20 0.0170(9) 0.0252(11) 0.0142(9) 0.0035(8) 0.0047(7) 0.0000(8)
C21 0.0344(12) 0.0307(12) 0.0277(11) 0.0008(9) 0.0198(10) -0.0049(10)
C22 0.0262(10) 0.0185(10) 0.0202(10) -0.0034(8) 0.0103(8) -0.0046(8)
C23 0.0232(10) 0.0176(10) 0.0183(9) -0.0020(7) 0.0108(8) -0.0036(8)
C24 0.0202(10) 0.0256(11) 0.0192(9) -0.0016(8) 0.0101(8) -0.0035(8)
C25 0.0229(11) 0.0358(13) 0.0242(11) -0.0029(9) 0.0062(9) -0.0107(9)
C26 0.0173(9) 0.0266(11) 0.0162(9) 0.0018(8) 0.0065(8) 0.0002(8)
C27 0.0221(10) 0.0316(12) 0.0201(10) -0.0016(9) 0.0046(8) -0.0032(9)
C28 0.0231(11) 0.0456(15) 0.0349(13) -0.0044(12) -0.0027(10) -0.0005(11)
C48 0.0243(10) 0.0207(10) 0.0230(10) 0.0008(8) 0.0078(8) 0.0004(8)
C44 0.0252(10) 0.0219(10) 0.0224(10) -0.0011(8) 0.0108(8) -0.0017(8)
C45 0.0302(11) 0.0204(11) 0.0283(11) 0.0017(9) 0.0139(9) 0.0019(9)
C46 0.0239(11) 0.0350(13) 0.0253(11) 0.0049(10) 0.0080(9) 0.0051(9)
C40 0.0419(14) 0.0453(16) 0.0334(13) -0.0093(11) 0.0241(11) -0.0079(12)
C29 0.0279(11) 0.0237(11) 0.0232(10) 0.0024(8) 0.0096(9) 0.0024(9)
C30 0.0340(12) 0.0244(11) 0.0228(11) -0.0018(9) 0.0092(9) 0.0067(9)
C33 0.0250(10) 0.0253(11) 0.0253(10) -0.0016(9) 0.0127(9) -0.0006(9)
C32 0.0264(11) 0.0377(13) 0.0236(11) -0.0017(9) 0.0127(9) -0.0015(9)
C43 0.0328(12) 0.0306(12) 0.0248(11) -0.0035(9) 0.0115(9) -0.0053(10)
C34 0.0308(12) 0.0246(11) 0.0238(11) -0.0012(9) 0.0084(9) 0.0040(9)
C47 0.0278(11) 0.0287(12) 0.0236(11) -0.0035(9) 0.0046(9) -0.0028(9)
C31 0.0297(11) 0.0369(13) 0.0214(10) -0.0002(9) 0.0106(9) 0.0088(10)
C35 0.0317(12) 0.0411(14) 0.0216(11) -0.0061(10) 0.0057(9) 0.0050(11)
C36 0.0292(12) 0.0487(15) 0.0228(11) 0.0042(10) 0.0098(10) 0.0113(11)
C38 0.0279(11) 0.0258(11) 0.0326(12) 0.0035(9) 0.0171(9) 0.0018(9)
C39 0.0340(12) 0.0321(13) 0.0257(11) -0.0050(9) 0.0152(10) -0.0049(10)
C37 0.0357(13) 0.0296(12) 0.0361(13) 0.0107(10) 0.0202(11) 0.0122(10)
C42 0.0575(16) 0.0280(13) 0.0227(11) -0.0012(9) 0.0128(11) -0.0117(11)
C41 0.0504(16) 0.0508(16) 0.0277(12) -0.0041(11) 0.0227(12) -0.0194(13)
C7 0.0227(11) 0.0395(14) 0.0287(12) 0.0035(10) 0.0043(9) -0.0002(10)
N1 0.0172(8) 0.0153(8) 0.0170(8) 0.0009(6) 0.0076(6) 0.0006(6)
N2 0.0203(8) 0.0140(8) 0.0186(8) -0.0011(6) 0.0098(7) -0.0019(6)
N3 0.0204(8) 0.0140(8) 0.0180(8) 0.0017(6) 0.0086(7) 0.0016(6)
N4 0.0197(8) 0.0144(8) 0.0164(8) 0.0004(6) 0.0076(7) -0.0005(6)
N5 0.0178(8) 0.0164(8) 0.0152(7) 0.0005(6) 0.0069(6) -0.0018(6)
N6 0.0178(8) 0.0137(8) 0.0177(8) -0.0014(6) 0.0077(6) -0.0030(6)
N7 0.0192(8) 0.0153(8) 0.0153(8) 0.0004(6) 0.0081(6) -0.0014(6)
N8 0.0180(8) 0.0175(8) 0.0162(8) -0.0006(6) 0.0074(6) -0.0005(6)
N9 0.0212(8) 0.0178(8) 0.0192(8) 0.0006(7) 0.0082(7) 0.0016(7)
N10 0.0216(8) 0.0198(8) 0.0174(8) 0.0011(7) 0.0090(7) -0.0007(7)
N11 0.0224(9) 0.0221(9) 0.0188(8) 0.0028(7) 0.0116(7) 0.0022(7)
N12 0.0221(9) 0.0259(9) 0.0171(8) -0.0028(7) 0.0088(7) -0.0049(7)
O1 0.0305(8) 0.0134(7) 0.0293(8) 0.0007(6) 0.0058(7) -0.0003(6)
O2 0.0434(10) 0.0167(8) 0.0425(10) 0.0005(7) 0.0091(8) -0.0068(7)
O1W 0.0426(10) 0.0294(10) 0.0601(12) -0.0038(9) 0.0199(9) 0.0005(8)
O3 0.0263(8) 0.0269(8) 0.0264(8) 0.0062(6) 0.0074(6) 0.0028(6)
O2W 0.0558(11) 0.0266(9) 0.0504(11) -0.0027(8) 0.0245(10) 0.0013(8)
O4 0.0330(8) 0.0157(7) 0.0390(9) 0.0041(6) 0.0244(7) 0.0046(6)
O3W 0.0449(11) 0.0398(11) 0.0626(13) 0.0138(9) 0.0260(10) 0.0095(9)
O5 0.0390(9) 0.0173(7) 0.0415(9) 0.0071(7) 0.0244(8) 0.0052(6)
O4W 0.0473(10) 0.0244(9) 0.0492(11) -0.0005(8) 0.0230(9) -0.0016(8)
O6 0.0271(8) 0.0192(7) 0.0247(7) 0.0024(6) 0.0138(6) -0.0007(6)
O7 0.0316(8) 0.0149(7) 0.0301(8) -0.0036(6) 0.0191(7) -0.0048(6)
O8 0.0376(9) 0.0212(8) 0.0346(9) -0.0084(7) 0.0209(7) -0.0073(7)
O9 0.0236(7) 0.0212(7) 0.0214(7) 0.0031(6) 0.0095(6) -0.0026(6)
O11 0.0323(8) 0.0201(8) 0.0326(8) 0.0000(6) 0.0100(7) -0.0077(6)
O10 0.0260(8) 0.0146(7) 0.0264(7) 0.0003(6) 0.0063(6) -0.0028(6)
O12 0.0263(8) 0.0312(9) 0.0274(8) -0.0083(7) 0.0040(7) -0.0027(7)
Cu1 0.01950(12) 0.01305(11) 0.02095(12) 0.00236(9) 0.01103(10) 0.00159(9)
Cu2 0.02086(12) 0.01238(11) 0.01783(12) 0.00071(9) 0.00728(9) 0.00006(9)
Cu3 0.01993(12) 0.01516(12) 0.01867(12) -0.00189(9) 0.01051(9) -0.00261(9)
Cu4 0.01881(12) 0.01343(11) 0.01596(11) 0.00060(9) 0.00510(9) -0.00161(9)

loop_
_atom_type_symbol
_atom_type_description
_atom_type_scat_dispersion_real
_atom_type_scat_dispersion_imag
_atom_type_scat_source
C C 0.0033 0.0016 'International Tables Vol C Tables 4.2.6.8 and 6.1.1.4'
H H 0.0000 0.0000 'International Tables Vol C Tables 4.2.6.8 and 6.1.1.4'
N N 0.0061 0.0033 'International Tables Vol C Tables 4.2.6.8 and 6.1.1.4'
O O 0.0106 0.0060 'International Tables Vol C Tables 4.2.6.8 and 6.1.1.4'
Cl Cl 0.1484 0.1585 'International Tables Vol C Tables 4.2.6.8 and 6.1.1.4'
Cu Cu 0.3201 1.2651 'International Tables Vol C Tables 4.2.6.8 and 6.1.1.4'

loop_
_geom_angle_atom_site_label_1
_geom_angle_atom_site_label_2
_geom_angle_atom_site_label_3
_geom_angle
_geom_angle_site_symmetry_1
_geom_angle_site_symmetry_3
_geom_angle_publ_flag
N1 C5 C3 110.21(17) . . ?
N1 C5 C6 116.14(18) . . ?
C3 C5 C6 133.63(19) . . ?
O3 C6 C5 118.91(18) . . ?
O3 C6 C7 120.82(19) . . ?
C5 C6 C7 120.27(19) . . ?
C2 C3 C5 102.95(17) . . ?
C2 C3 C4 126.60(19) . . ?
C5 C3 C4 130.45(19) . . ?
N2 C2 C3 110.50(17) . . ?
N2 C2 C1 115.40(18) . . ?
C3 C2 C1 134.06(19) . . ?
O2 C1 O1 124.6(2) . . ?
O2 C1 C2 121.47(19) . . ?
O1 C1 C2 113.93(18) . . ?
C3 C4 H6A 109.5 . . ?
C3 C4 H6B 109.5 . . ?
H6A C4 H6B 109.5 . . ?
C3 C4 H6C 109.5 . . ?
H6A C4 H6C 109.5 . . ?
H6B C4 H6C 109.5 . . ?
O5 C8 O4 124.45(19) . . ?
O5 C8 C9 121.61(18) . . ?
O4 C8 C9 113.94(17) . . ?
N3 C9 C10 110.48(17) . . ?
N3 C9 C8 114.50(17) . . ?
C10 C9 C8 135.02(18) . . ?
C9 C10 C12 102.96(16) . 2 ?
C9 C10 C11 127.22(18) . . ?
C12 C10 C11 129.81(18) 2 . ?
N4 C12 C10 110.16(17) . 2 ?
N4 C12 C13 116.16(17) . . ?
C10 C12 C13 133.66(18) 2 . ?
O6 C13 C12 118.45(18) . . ?
O6 C13 C14 121.55(19) . . ?
C12 C13 C14 120.00(18) . . ?
C10 C11 H12A 109.5 . . ?
C10 C11 H12B 109.5 . . ?
H12A C11 H12B 109.5 . . ?
C10 C11 H12C 109.5 . . ?
H12A C11 H12C 109.5 . . ?
H12B C11 H12C 109.5 . . ?
C13 C14 H13A 109.5 . . ?
C13 C14 H13B 109.5 . . ?
H13A C14 H13B 109.5 . . ?
C13 C14 H13C 109.5 . . ?
H13A C14 H13C 109.5 . . ?
H13B C14 H13C 109.5 . . ?
O8 C15 O7 124.54(19) . . ?
O8 C15 C16 121.36(18) . . ?
O7 C15 C16 114.10(17) . . ?
N6 C16 C17 110.75(17) . . ?
N6 C16 C15 114.71(17) . . ?
C17 C16 C15 134.54(18) . . ?
C16 C17 C19 102.50(16) . . ?
C16 C17 C18 127.05(18) . . ?
C19 C17 C18 130.45(18) . . ?
C17 C18 H17A 109.5 . . ?
C17 C18 H17B 109.5 . . ?
H17A C18 H17B 109.5 . . ?
C17 C18 H17C 109.5 . . ?
H17A C18 H17C 109.5 . . ?
H17B C18 H17C 109.5 . . ?
N5 C19 C17 110.54(17) . . ?
N5 C19 C20 116.93(17) . . ?
C17 C19 C20 132.53(18) . . ?
O9 C20 C19 118.26(18) . . ?
O9 C20 C21 121.78(18) . . ?
C19 C20 C21 119.96(18) . . ?
C20 C21 H20A 109.5 . . ?
C20 C21 H20B 109.5 . . ?
H20A C21 H20B 109.5 . . ?
C20 C21 H20C 109.5 . . ?
H20A C21 H20C 109.5 . . ?
H20B C21 H20C 109.5 . . ?
O11 C22 O10 124.59(19) . . ?
O11 C22 C23 121.43(18) . . ?
O10 C22 C23 113.97(17) . . ?
N7 C23 C24 110.42(17) . . ?
N7 C23 C22 115.49(17) . . ?
C24 C23 C22 134.06(18) . . ?
C23 C24 C26 103.01(17) . 2_655 ?
C23 C24 C25 127.0(2) . . ?
C26 C24 C25 130.0(2) 2_655 . ?
C24 C25 H24A 109.5 . . ?
C24 C25 H24B 109.5 . . ?
H24A C25 H24B 109.5 . . ?
C24 C25 H24C 109.5 . . ?
H24A C25 H24C 109.5 . . ?
H24B C25 H24C 109.5 . . ?
N8 C26 C24 110.34(18) . 2_655 ?
N8 C26 C27 116.71(18) . . ?
C24 C26 C27 132.95(19) 2_655 . ?
O12 C27 C26 119.14(19) . . ?
O12 C27 C28 121.3(2) . . ?
C26 C27 C28 119.6(2) . . ?
C27 C28 H27A 109.5 . . ?
C27 C28 H27B 109.5 . . ?
H27A C28 H27B 109.5 . . ?
C27 C28 H27C 109.5 . . ?
H27A C28 H27C 109.5 . . ?
H27B C28 H27C 109.5 . . ?
N10 C48 C47 122.8(2) . . ?
N10 C48 H28 118.6 . . ?
C47 C48 H28 118.6 . . ?
N10 C44 C45 122.50(19) . . ?
N10 C44 H29 118.8 . . ?
C45 C44 H29 118.8 . . ?
C44 C45 C46 119.1(2) . . ?
C44 C45 H30 120.4 . . ?
C46 C45 H30 120.4 . . ?
C45 C46 C47 118.7(2) . . ?
C45 C46 H31 120.7 . . ?
C47 C46 H31 120.7 . . ?
C39 C40 C41 118.9(2) . . ?
C39 C40 H32 120.6 . . ?
C41 C40 H32 120.6 . . ?
N9 C29 C30 123.2(2) . . ?
N9 C29 H33 118.4 . . ?
C30 C29 H33 118.4 . . ?
C31 C30 C29 118.6(2) . . ?
C31 C30 H34 120.7 . . ?
C29 C30 H34 120.7 . . ?
N9 C33 C32 123.2(2) . . ?
N9 C33 H35 118.4 . . ?
C32 C33 H35 118.4 . . ?
C33 C32 C31 119.3(2) . . ?
C33 C32 H36 120.3 . . ?
C31 C32 H36 120.3 . . ?
N12 C43 C42 123.4(2) . . ?
N12 C43 H37 118.3 . . ?
C42 C43 H37 118.3 . . ?
N11 C34 C35 123.1(2) . . ?
N11 C34 H38 118.4 . . ?
C35 C34 H38 118.4 . . ?
C48 C47 C46 119.2(2) . . ?
C48 C47 H39 120.4 . . ?
C46 C47 H39 120.4 . . ?
C32 C31 C30 118.5(2) . . ?
C32 C31 H40 120.7 . . ?
C30 C31 H40 120.7 . . ?
C34 C35 C36 119.5(2) . . ?
C34 C35 H41 120.2 . . ?
C36 C35 H41 120.2 . . ?
C35 C36 C37 118.5(2) . . ?
C35 C36 H42 120.7 . . ?
C37 C36 H42 120.7 . . ?
N11 C38 C37 123.0(2) . . ?
N11 C38 H43 118.5 . . ?
C37 C38 H43 118.5 . . ?
N12 C39 C40 122.6(2) . . ?
N12 C39 H45 118.7 . . ?
C40 C39 H45 118.7 . . ?
C38 C37 C36 118.8(2) . . ?
C38 C37 H47 120.6 . . ?
C36 C37 H47 120.6 . . ?
C43 C42 C41 118.0(2) . . ?
C43 C42 H48 121.0 . . ?
C41 C42 H48 121.0 . . ?
C40 C41 C42 119.5(2) . . ?
C40 C41 H49 120.2 . . ?
C42 C41 H49 120.2 . . ?
C6 C7 H50A 109.5 . . ?
C6 C7 H50B 109.5 . . ?
H50A C7 H50B 109.5 . . ?
C6 C7 H50C 109.5 . . ?
H50A C7 H50C 109.5 . . ?
H50B C7 H50C 109.5 . . ?
N2 N1 C5 107.45(16) . . ?
N2 N1 Cu1 133.19(12) . . ?
C5 N1 Cu1 119.24(13) . . ?
N1 N2 C2 108.88(15) . . ?
N1 N2 Cu2 138.68(12) . . ?
C2 N2 Cu2 110.46(13) . . ?
N4 N3 C9 108.46(16) 2 . ?
N4 N3 Cu1 138.17(13) 2 . ?
C9 N3 Cu1 112.54(13) . . ?
N3 N4 C12 107.93(15) 2 . ?
N3 N4 Cu2 132.86(13) 2 . ?
C12 N4 Cu2 119.12(13) . . ?
N6 N5 C19 107.92(15) . . ?
N6 N5 Cu4 133.93(13) . . ?
C19 N5 Cu4 118.14(13) . . ?
N5 N6 C16 108.27(15) . . ?
N5 N6 Cu3 139.73(13) . . ?
C16 N6 Cu3 111.55(13) . . ?
N8 N7 C23 108.65(15) 2_655 . ?
N8 N7 Cu4 139.16(12) 2_655 . ?
C23 N7 Cu4 110.64(12) . . ?
N7 N8 C26 107.56(16) 2_655 . ?
N7 N8 Cu3 134.32(12) 2_655 . ?
C26 N8 Cu3 118.11(13) . . ?
C33 N9 C29 116.97(18) . . ?
C33 N9 Cu1 121.69(14) . . ?
C29 N9 Cu1 120.56(14) . . ?
C48 N10 C44 117.72(18) . . ?
C48 N10 Cu4 122.93(14) . . ?
C44 N10 Cu4 119.34(13) . . ?
C34 N11 C38 117.06(18) . . ?
C34 N11 Cu2 123.51(14) . . ?
C38 N11 Cu2 119.43(14) . . ?
C39 N12 C43 117.51(19) . . ?
C39 N12 Cu3 122.96(15) . . ?
C43 N12 Cu3 118.83(14) . . ?
C1 O1 Cu2 116.41(13) . . ?
H1V O1W H1W 107.7 . . ?
C6 O3 Cu1 110.27(13) . . ?
H2V O2W H2W 102.4 . . ?
C8 O4 Cu1 117.07(13) . . ?
H3V O3W H3W 109.8 . . ?
H4V O4W H4W 105.4 . . ?
C13 O6 Cu2 110.69(12) . . ?
C15 O7 Cu3 115.13(12) . . ?
C20 O9 Cu4 110.54(12) . . ?
C22 O10 Cu4 115.21(13) . . ?
C27 O12 Cu3 109.40(13) . . ?
O4 Cu1 N3 81.25(6) . . y
O4 Cu1 N1 170.80(7) . . ?
N3 Cu1 N1 95.27(6) . . y
O4 Cu1 N9 88.16(6) . . y
N3 Cu1 N9 165.85(7) . . ?
N1 Cu1 N9 96.56(7) . . y
O4 Cu1 O3 97.19(6) . . y
N3 Cu1 O3 101.46(6) . . y
N1 Cu1 O3 75.07(6) . . y
N9 Cu1 O3 89.11(6) . . y
O1 Cu2 N4 170.68(7) . . ?
O1 Cu2 N2 82.18(6) . . y
N4 Cu2 N2 94.66(6) . . y
O1 Cu2 N11 89.35(7) . . y
N4 Cu2 N11 95.30(7) . . y
N2 Cu2 N11 166.29(7) . . ?
O1 Cu2 O6 96.21(6) . . y
N4 Cu2 O6 75.54(6) . . y
N2 Cu2 O6 98.87(6) . . y
N11 Cu2 O6 92.72(6) . . y
O7 Cu3 N8 163.64(6) . . ?
O7 Cu3 N6 81.76(6) . . y
N8 Cu3 N6 96.65(7) . . y
O7 Cu3 N12 89.10(6) . . y
N8 Cu3 N12 96.21(7) . . y
N6 Cu3 N12 162.61(7) . . ?
O7 Cu3 O12 87.99(6) . . y
N8 Cu3 O12 76.25(6) . . y
N6 Cu3 O12 100.58(6) . . y
N12 Cu3 O12 93.82(6) . . y
O10 Cu4 N5 164.52(6) . . ?
O10 Cu4 N7 81.79(6) . . y
N5 Cu4 N7 95.85(6) . . y
O10 Cu4 N10 90.18(6) . . y
N5 Cu4 N10 96.14(7) . . y
N7 Cu4 N10 161.66(7) . . ?
O10 Cu4 O9 89.24(6) . . y
N5 Cu4 O9 76.10(6) . . y
N7 Cu4 O9 100.51(6) . . y
N10 Cu4 O9 95.81(6) . . y

loop_
_geom_bond_atom_site_label_1
_geom_bond_atom_site_label_2
_geom_bond_distance
_geom_bond_site_symmetry_2
_geom_bond_publ_flag
C5 N1 1.364(2) . ?
C5 C3 1.408(3) . ?
C5 C6 1.472(3) . ?
C6 O3 1.227(3) . ?
C6 C7 1.496(3) . ?
C3 C2 1.382(3) . ?
C3 C4 1.494(3) . ?
C2 N2 1.358(2) . ?
C2 C1 1.482(3) . ?
C1 O2 1.243(3) . ?
C1 O1 1.288(3) . ?
C4 H6A 0.9800 . ?
C4 H6B 0.9800 . ?
C4 H6C 0.9800 . ?
C8 O5 1.237(2) . ?
C8 O4 1.287(2) . ?
C8 C9 1.484(3) . ?
C9 N3 1.360(2) . ?
C9 C10 1.392(3) . ?
C10 C12 1.404(3) 2 ?
C10 C11 1.502(3) . ?
C12 N4 1.364(2) . ?
C12 C10 1.404(3) 2 ?
C12 C13 1.472(3) . ?
C13 O6 1.227(2) . ?
C13 C14 1.491(3) . ?
C11 H12A 0.9800 . ?
C11 H12B 0.9800 . ?
C11 H12C 0.9800 . ?
C14 H13A 0.9800 . ?
C14 H13B 0.9800 . ?
C14 H13C 0.9800 . ?
C15 O8 1.234(2) . ?
C15 O7 1.286(2) . ?
C15 C16 1.482(3) . ?
C16 N6 1.359(2) . ?
C16 C17 1.389(3) . ?
C17 C19 1.403(3) . ?
C17 C18 1.503(3) . ?
C18 H17A 0.9800 . ?
C18 H17B 0.9800 . ?
C18 H17C 0.9800 . ?
C19 N5 1.358(2) . ?
C19 C20 1.470(3) . ?
C20 O9 1.233(2) . ?
C20 C21 1.489(3) . ?
C21 H20A 0.9800 . ?
C21 H20B 0.9800 . ?
C21 H20C 0.9800 . ?
C22 O11 1.231(2) . ?
C22 O10 1.287(2) . ?
C22 C23 1.478(3) . ?
C23 N7 1.355(2) . ?
C23 C24 1.386(3) . ?
C24 C26 1.398(3) 2_655 ?
C24 C25 1.499(3) . ?
C25 H24A 0.9800 . ?
C25 H24B 0.9800 . ?
C25 H24C 0.9800 . ?
C26 N8 1.362(2) . ?
C26 C24 1.398(3) 2_655 ?
C26 C27 1.470(3) . ?
C27 O12 1.232(3) . ?
C27 C28 1.491(3) . ?
C28 H27A 0.9800 . ?
C28 H27B 0.9800 . ?
C28 H27C 0.9800 . ?
C48 N10 1.340(3) . ?
C48 C47 1.379(3) . ?
C48 H28 0.9500 . ?
C44 N10 1.359(3) . ?
C44 C45 1.375(3) . ?
C44 H29 0.9500 . ?
C45 C46 1.384(3) . ?
C45 H30 0.9500 . ?
C46 C47 1.385(3) . ?
C46 H31 0.9500 . ?
C40 C39 1.383(3) . ?
C40 C41 1.385(4) . ?
C40 H32 0.9500 . ?
C29 N9 1.352(3) . ?
C29 C30 1.388(3) . ?
C29 H33 0.9500 . ?
C30 C31 1.388(3) . ?
C30 H34 0.9500 . ?
C33 N9 1.346(3) . ?
C33 C32 1.378(3) . ?
C33 H35 0.9500 . ?
C32 C31 1.384(3) . ?
C32 H36 0.9500 . ?
C43 N12 1.359(3) . ?
C43 C42 1.377(3) . ?
C43 H37 0.9500 . ?
C34 N11 1.334(3) . ?
C34 C35 1.379(3) . ?
C34 H38 0.9500 . ?
C47 H39 0.9500 . ?
C31 H40 0.9500 . ?
C35 C36 1.380(3) . ?
C35 H41 0.9500 . ?
C36 C37 1.384(4) . ?
C36 H42 0.9500 . ?
C38 N11 1.363(3) . ?
C38 C37 1.381(3) . ?
C38 H43 0.9500 . ?
C39 N12 1.345(3) . ?
C39 H45 0.9500 . ?
C37 H47 0.9500 . ?
C42 C41 1.389(4) . ?
C42 H48 0.9500 . ?
C41 H49 0.9500 . ?
C7 H50A 0.9800 . ?
C7 H50B 0.9800 . ?
C7 H50C 0.9800 . ?
N1 N2 1.334(2) . ?
N1 Cu1 1.9968(16) . y
N2 Cu2 1.9996(16) . y
N3 N4 1.337(2) 2 ?
N3 Cu1 1.9906(16) . y
N4 N3 1.337(2) 2 ?
N4 Cu2 1.9780(16) . y
N5 N6 1.333(2) . ?
N5 Cu4 1.9846(16) . y
N6 Cu3 1.9881(16) . y
N7 N8 1.336(2) 2_655 ?
N7 Cu4 1.9942(16) . y
N8 N7 1.336(2) 2_655 ?
N8 Cu3 1.9844(16) . y
N9 Cu1 2.0174(17) . y
N10 Cu4 2.0149(17) . y
N11 Cu2 2.0305(17) . y
N12 Cu3 2.0040(17) . y
O1 Cu2 1.9401(14) . y
O1W H1V 0.9699 . ?
O1W H1W 0.9700 . ?
O3 Cu1 2.3642(15) . y
O2W H2V 0.9701 . ?
O2W H2W 0.9699 . ?
O4 Cu1 1.9599(14) . y
O3W H3V 0.9699 . ?
O3W H3W 0.9700 . ?
O4W H4V 0.9700 . ?
O4W H4W 0.9699 . ?
O6 Cu2 2.3425(14) . y
O7 Cu3 1.9545(14) . y
O9 Cu4 2.3279(14) . y
O10 Cu4 1.9545(14) . y
O12 Cu3 2.3451(15) . y

loop_
_geom_hbond_atom_site_label_D
_geom_hbond_atom_site_label_H
_geom_hbond_atom_site_label_A
_geom_hbond_distance_DH
_geom_hbond_distance_HA
_geom_hbond_distance_DA
_geom_hbond_angle_DHA
_geom_hbond_site_symmetry_A
O1W H1W O4W 0.97 1.87 2.823(3) 168.3 .
O2W H2W O5 0.97 1.98 2.809(2) 142.5 1_545
O4W H4W O8 0.97 1.81 2.767(2) 167.3 .
O1W H1V O10 0.97 2.71 3.386(2) 127.4 1_545
O2W H2V O2 0.97 2.31 2.942(2) 122.3 .
O4W H4V O1W 0.97 1.87 2.820(3) 165.6 2_655
O3W H3W O2 0.97 1.91 2.874(2) 174.4 .
O3W H3V O5 0.97 2.00 2.949(2) 167.2 2_545

loop_
_geom_torsion_atom_site_label_1
_geom_torsion_atom_site_label_2
_geom_torsion_atom_site_label_3
_geom_torsion_atom_site_label_4
_geom_torsion
_geom_torsion_site_symmetry_1
_geom_torsion_site_symmetry_4
N1 C5 C6 O3 6.3(3) . .
C3 C5 C6 O3 -172.0(2) . .
N1 C5 C6 C7 -173.09(18) . .
C3 C5 C6 C7 8.6(3) . .
N1 C5 C3 C2 -1.0(2) . .
C6 C5 C3 C2 177.4(2) . .
N1 C5 C3 C4 178.19(19) . .
C6 C5 C3 C4 -3.4(4) . .
C5 C3 C2 N2 1.3(2) . .
C4 C3 C2 N2 -177.95(18) . .
C5 C3 C2 C1 178.7(2) . .
C4 C3 C2 C1 -0.5(4) . .
N2 C2 C1 O2 -175.8(2) . .
C3 C2 C1 O2 6.8(4) . .
N2 C2 C1 O1 5.0(3) . .
C3 C2 C1 O1 -172.4(2) . .
O5 C8 C9 N3 175.81(19) . .
O4 C8 C9 N3 -4.4(3) . .
O5 C8 C9 C10 -4.6(4) . .
O4 C8 C9 C10 175.2(2) . .
N3 C9 C10 C12 -0.5(2) . 2
C8 C9 C10 C12 179.9(2) . 2
N3 C9 C10 C11 -179.79(18) . .
C8 C9 C10 C11 0.6(4) . .
N4 C12 C13 O6 -2.3(3) . .
C10 C12 C13 O6 175.8(2) 2 .
N4 C12 C13 C14 177.64(18) . .
C10 C12 C13 C14 -4.3(3) 2 .
O8 C15 C16 N6 172.29(18) . .
O7 C15 C16 N6 -7.6(3) . .
O8 C15 C16 C17 -7.5(4) . .
O7 C15 C16 C17 172.6(2) . .
N6 C16 C17 C19 -0.3(2) . .
C15 C16 C17 C19 179.5(2) . .
N6 C16 C17 C18 179.23(18) . .
C15 C16 C17 C18 -1.0(4) . .
C16 C17 C19 N5 -0.4(2) . .
C18 C17 C19 N5 -179.90(19) . .
C16 C17 C19 C20 -179.5(2) . .
C18 C17 C19 C20 1.0(4) . .
N5 C19 C20 O9 -1.9(3) . .
C17 C19 C20 O9 177.13(19) . .
N5 C19 C20 C21 177.69(17) . .
C17 C19 C20 C21 -3.3(3) . .
O11 C22 C23 N7 -177.65(18) . .
O10 C22 C23 N7 1.8(3) . .
O11 C22 C23 C24 0.2(4) . .
O10 C22 C23 C24 179.7(2) . .
N7 C23 C24 C26 -1.2(2) . 2_655
C22 C23 C24 C26 -179.2(2) . 2_655
N7 C23 C24 C25 178.38(19) . .
C22 C23 C24 C25 0.4(4) . .
N8 C26 C27 O12 -5.7(3) . .
C24 C26 C27 O12 174.6(2) 2_655 .
N8 C26 C27 C28 173.6(2) . .
C24 C26 C27 C28 -6.1(4) 2_655 .
N10 C44 C45 C46 0.4(3) . .
C44 C45 C46 C47 -0.6(3) . .
N9 C29 C30 C31 -1.6(3) . .
N9 C33 C32 C31 0.1(3) . .
N10 C48 C47 C46 -0.3(3) . .
C45 C46 C47 C48 0.6(3) . .
C33 C32 C31 C30 -2.5(3) . .
C29 C30 C31 C32 3.2(3) . .
N11 C34 C35 C36 -0.9(4) . .
C34 C35 C36 C37 0.5(4) . .
C41 C40 C39 N12 0.2(4) . .
N11 C38 C37 C36 -0.2(3) . .
C35 C36 C37 C38 0.0(3) . .
N12 C43 C42 C41 1.4(3) . .
C39 C40 C41 C42 2.2(4) . .
C43 C42 C41 C40 -2.9(4) . .
C3 C5 N1 N2 0.4(2) . .
C6 C5 N1 N2 -178.33(16) . .
C3 C5 N1 Cu1 176.91(12) . .
C6 C5 N1 Cu1 -1.8(2) . .
C5 N1 N2 C2 0.5(2) . .
Cu1 N1 N2 C2 -175.41(14) . .
C5 N1 N2 Cu2 -161.07(15) . .
Cu1 N1 N2 Cu2 23.1(3) . .
C3 C2 N2 N1 -1.1(2) . .
C1 C2 N2 N1 -179.11(16) . .
C3 C2 N2 Cu2 165.96(13) . .
C1 C2 N2 Cu2 -12.0(2) . .
C10 C9 N3 N4 0.4(2) . 2
C8 C9 N3 N4 -179.92(16) . 2
C10 C9 N3 Cu1 -171.13(12) . .
C8 C9 N3 Cu1 8.6(2) . .
C10 C12 N4 N3 -0.2(2) 2 2
C13 C12 N4 N3 178.32(16) . 2
C10 C12 N4 Cu2 -177.27(12) 2 .
C13 C12 N4 Cu2 1.2(2) . .
C17 C19 N5 N6 0.9(2) . .
C20 C19 N5 N6 -179.83(15) . .
C17 C19 N5 Cu4 -178.58(12) . .
C20 C19 N5 Cu4 0.6(2) . .
C19 N5 N6 C16 -1.1(2) . .
Cu4 N5 N6 C16 178.32(14) . .
C19 N5 N6 Cu3 -172.25(15) . .
Cu4 N5 N6 Cu3 7.2(3) . .
C17 C16 N6 N5 0.9(2) . .
C15 C16 N6 N5 -178.95(15) . .
C17 C16 N6 Cu3 174.74(12) . .
C15 C16 N6 Cu3 -5.1(2) . .
C24 C23 N7 N8 0.7(2) . 2_655
C22 C23 N7 N8 179.07(16) . 2_655
C24 C23 N7 Cu4 -167.92(13) . .
C22 C23 N7 Cu4 10.5(2) . .
C24 C26 N8 N7 -1.0(2) 2_655 2_655
C27 C26 N8 N7 179.25(17) . 2_655
C24 C26 N8 Cu3 -179.66(13) 2_655 .
C27 C26 N8 Cu3 0.6(2) . .
C32 C33 N9 C29 1.6(3) . .
C32 C33 N9 Cu1 -168.31(16) . .
C30 C29 N9 C33 -0.8(3) . .
C30 C29 N9 Cu1 169.21(16) . .
C47 C48 N10 C44 0.1(3) . .
C47 C48 N10 Cu4 -179.59(16) . .
C45 C44 N10 C48 -0.2(3) . .
C45 C44 N10 Cu4 179.55(16) . .
C35 C34 N11 C38 0.6(3) . .
C35 C34 N11 Cu2 -178.87(17) . .
C37 C38 N11 C34 -0.1(3) . .
C37 C38 N11 Cu2 179.45(17) . .
C40 C39 N12 C43 -1.7(3) . .
C40 C39 N12 Cu3 168.68(17) . .
C42 C43 N12 C39 0.8(3) . .
C42 C43 N12 Cu3 -169.90(17) . .
O2 C1 O1 Cu2 -173.93(18) . .
C2 C1 O1 Cu2 5.2(2) . .
C5 C6 O3 Cu1 -6.8(2) . .
C7 C6 O3 Cu1 172.63(16) . .
O5 C8 O4 Cu1 177.58(17) . .
C9 C8 O4 Cu1 -2.2(2) . .
C12 C13 O6 Cu2 2.0(2) . .
C14 C13 O6 Cu2 -177.92(16) . .
O8 C15 O7 Cu3 -162.96(17) . .
C16 C15 O7 Cu3 16.9(2) . .
C19 C20 O9 Cu4 1.9(2) . .
C21 C20 O9 Cu4 -177.63(15) . .
O11 C22 O10 Cu4 165.61(17) . .
C23 C22 O10 Cu4 -13.9(2) . .
C26 C27 O12 Cu3 6.9(2) . .
C28 C27 O12 Cu3 -172.44(18) . .
C8 O4 Cu1 N3 5.44(15) . .
C8 O4 Cu1 N1 -62.9(4) . .
C8 O4 Cu1 N9 176.02(15) . .
C8 O4 Cu1 O3 -95.11(15) . .
N4 N3 Cu1 O4 -175.5(2) 2 .
C9 N3 Cu1 O4 -7.57(13) . .
N4 N3 Cu1 N1 -4.05(19) 2 .
C9 N3 Cu1 N1 163.86(13) . .
N4 N3 Cu1 N9 142.5(2) 2 .
C9 N3 Cu1 N9 -49.6(3) . .
N4 N3 Cu1 O3 -79.85(19) 2 .
C9 N3 Cu1 O3 88.06(13) . .
N2 N1 Cu1 O4 141.1(3) . .
C5 N1 Cu1 O4 -34.4(5) . .
N2 N1 Cu1 N3 73.86(17) . .
C5 N1 Cu1 N3 -101.63(14) . .
N2 N1 Cu1 N9 -98.35(17) . .
C5 N1 Cu1 N9 86.16(14) . .
N2 N1 Cu1 O3 174.34(18) . .
C5 N1 Cu1 O3 -1.15(13) . .
C33 N9 Cu1 O4 152.41(16) . .
C29 N9 Cu1 O4 -17.17(16) . .
C33 N9 Cu1 N3 -166.2(2) . .
C29 N9 Cu1 N3 24.3(4) . .
C33 N9 Cu1 N1 -19.67(16) . .
C29 N9 Cu1 N1 170.74(15) . .
C33 N9 Cu1 O3 55.19(16) . .
C29 N9 Cu1 O3 -114.40(15) . .
C6 O3 Cu1 O4 179.38(14) . .
C6 O3 Cu1 N3 96.90(15) . .
C6 O3 Cu1 N1 4.44(14) . .
C6 O3 Cu1 N9 -92.59(15) . .
C1 O1 Cu2 N4 61.4(4) . .
C1 O1 Cu2 N2 -9.38(15) . .
C1 O1 Cu2 N11 -178.57(16) . .
C1 O1 Cu2 O6 88.76(16) . .
N3 N4 Cu2 O1 -148.2(3) 2 .
C12 N4 Cu2 O1 28.0(5) . .
N3 N4 Cu2 N2 -78.42(17) 2 .
C12 N4 Cu2 N2 97.81(14) . .
N3 N4 Cu2 N11 92.15(17) 2 .
C12 N4 Cu2 N11 -91.62(14) . .
N3 N4 Cu2 O6 -176.40(18) 2 .
C12 N4 Cu2 O6 -0.17(13) . .
N1 N2 Cu2 O1 172.8(2) . .
C2 N2 Cu2 O1 11.43(13) . .
N1 N2 Cu2 N4 1.6(2) . .
C2 N2 Cu2 N4 -159.74(13) . .
N1 N2 Cu2 N11 -134.9(3) . .
C2 N2 Cu2 N11 63.7(3) . .
N1 N2 Cu2 O6 77.67(19) . .
C2 N2 Cu2 O6 -83.68(13) . .
C34 N11 Cu2 O1 -173.00(17) . .
C38 N11 Cu2 O1 7.50(15) . .
C34 N11 Cu2 N4 -1.09(17) . .
C38 N11 Cu2 N4 179.41(15) . .
C34 N11 Cu2 N2 135.4(3) . .
C38 N11 Cu2 N2 -44.1(4) . .
C34 N11 Cu2 O6 -76.81(17) . .
C38 N11 Cu2 O6 103.69(15) . .
C13 O6 Cu2 O1 -176.64(14) . .
C13 O6 Cu2 N4 -1.05(13) . .
C13 O6 Cu2 N2 -93.62(14) . .
C13 O6 Cu2 N11 93.72(14) . .
C15 O7 Cu3 N8 69.8(3) . .
C15 O7 Cu3 N6 -15.73(14) . .
C15 O7 Cu3 N12 179.12(14) . .
C15 O7 Cu3 O12 85.27(14) . .
N7 N8 Cu3 O7 -160.21(18) 2_655 .
C26 N8 Cu3 O7 18.0(3) . .
N7 N8 Cu3 N6 -76.83(18) 2_655 .
C26 N8 Cu3 N6 101.41(14) . .
N7 N8 Cu3 N12 91.44(18) 2_655 .
C26 N8 Cu3 N12 -90.32(15) . .
N7 N8 Cu3 O12 -176.13(18) 2_655 .
C26 N8 Cu3 O12 2.11(14) . .
N5 N6 Cu3 O7 -178.4(2) . .
C16 N6 Cu3 O7 10.70(13) . .
N5 N6 Cu3 N8 18.1(2) . .
C16 N6 Cu3 N8 -152.88(13) . .
N5 N6 Cu3 N12 -119.4(2) . .
C16 N6 Cu3 N12 69.7(3) . .
N5 N6 Cu3 O12 95.27(19) . .
C16 N6 Cu3 O12 -75.68(13) . .
C39 N12 Cu3 O7 -144.98(16) . .
C43 N12 Cu3 O7 25.23(16) . .
C39 N12 Cu3 N8 19.51(17) . .
C43 N12 Cu3 N8 -170.28(15) . .
C39 N12 Cu3 N6 157.0(2) . .
C43 N12 Cu3 N6 -32.8(3) . .
C39 N12 Cu3 O12 -57.06(16) . .
C43 N12 Cu3 O12 113.15(15) . .
C27 O12 Cu3 O7 179.43(15) . .
C27 O12 Cu3 N8 -5.00(15) . .
C27 O12 Cu3 N6 -99.34(15) . .
C27 O12 Cu3 N12 90.47(15) . .
C22 O10 Cu4 N5 -66.6(3) . .
C22 O10 Cu4 N7 15.64(14) . .
C22 O10 Cu4 N10 179.09(14) . .
C22 O10 Cu4 O9 -85.10(14) . .
N6 N5 Cu4 O10 161.76(19) . .
C19 N5 Cu4 O10 -18.9(3) . .
N6 N5 Cu4 N7 81.45(17) . .
C19 N5 Cu4 N7 -99.17(14) . .
N6 N5 Cu4 N10 -84.64(17) . .
C19 N5 Cu4 N10 94.74(14) . .
N6 N5 Cu4 O9 -179.13(18) . .
C19 N5 Cu4 O9 0.25(13) . .
N8 N7 Cu4 O10 -177.1(2) 2_655 .
C23 N7 Cu4 O10 -13.66(13) . .
N8 N7 Cu4 N5 -12.5(2) 2_655 .
C23 N7 Cu4 N5 150.93(13) . .
N8 N7 Cu4 N10 118.1(2) 2_655 .
C23 N7 Cu4 N10 -78.5(2) . .
N8 N7 Cu4 O9 -89.37(19) 2_655 .
C23 N7 Cu4 O9 74.02(13) . .
C48 N10 Cu4 O10 160.43(16) . .
C44 N10 Cu4 O10 -19.27(15) . .
C48 N10 Cu4 N5 -5.42(17) . .
C44 N10 Cu4 N5 174.88(15) . .
C48 N10 Cu4 N7 -136.0(2) . .
C44 N10 Cu4 N7 44.3(3) . .
C48 N10 Cu4 O9 71.17(16) . .
C44 N10 Cu4 O9 -108.52(15) . .
C20 O9 Cu4 O10 173.74(13) . .
C20 O9 Cu4 N5 -1.25(13) . .
C20 O9 Cu4 N7 92.24(13) . .
C20 O9 Cu4 N10 -96.15(13) . .
